data_2002685
loop_
_publ_author_name
'Tams, G'
'Mueller-Buschbaum, Hk'

_publ_section_title
;
Ein Beitrag zur Kristallchemie der oxidischen Alkali-Erdalkali-
Edelmetall-Perowskite. Synthese und Kristallstruktur von Na Ba4 Cu0.5
Pt1.5 O8
;
_journal_name_full
;
Zeitschrift fuer Naturforschung, Teil B. Anorganische Chemie,
Organische Chemie (42,1987-)
;
_journal_page_first 585
_journal_page_last 588
_journal_volume 49
_journal_year 1994
_chemical_formula_structural 'Na Ba4 Cu0.5 Pt1.5 O8'
_chemical_formula_sum 'Ba4 Cu0.5 Na O8 Pt1.5'
_chemical_name_systematic
;
Sodium barium copper platinum(IV) oxide (1/4/0.5/1.5/8)
;
_space_group_IT_number 150
_symmetry_cell_setting trigonal
_symmetry_Int_Tables_number 150
_symmetry_space_group_name_Hall 'P 3 2"'
_symmetry_space_group_name_H-M 'P 3 2 1'
_cell_angle_alpha 90
_cell_angle_beta 90
_cell_angle_gamma 120
_cell_formula_units_Z 3
_cell_length_a 10.0644(30)
_cell_length_b 10.0644(30)
_cell_length_c 8.3911(26)
_cell_volume 736.1
_refine_ls_R_factor_all 0.076
_cod_original_formula_sum 'Ba4 Cu.5 Na O8 Pt1.5'
_cod_database_code 2002685

loop_
_symmetry_equiv_pos_as_xyz
x,y,z
-y,x-y,z
y-x,-x,z
y,x,-z
-x,y-x,-z
x-y,-y,-z

loop_
_atom_site_label
_atom_site_type_symbol
_atom_site_symmetry_multiplicity
_atom_site_Wyckoff_symbol
_atom_site_fract_x
_atom_site_fract_y
_atom_site_fract_z
_atom_site_occupancy
_atom_site_attached_hydrogens
_atom_site_calc_flag
Ba1 Ba2+ 6 g 0.0215(3) 0.6904(3) 0.2447(2) 1. 0 d
Ba2 Ba2+ 3 f 0.3283(4) 0. 0.5 1. 0 d
Ba3 Ba2+ 3 e 0.3551(4) 0. 0. 1. 0 d
Pt1 Pt4+ 2 d 0.3333 0.6667 0.4271(4) 0.5 0 d
Cu1 Cu2+ 2 d 0.3333 0.6667 0.4271(4) 0.5 0 d
Pt2 Pt4+ 2 d 0.3333 0.6667 0.1020(2) 1. 0 d
Pt3 Pt4+ 2 c 0. 0. 0.3361(3) 0.75 0 d
Cu2 Cu2+ 2 c 0. 0. 0.3361(3) 0.25 0 d
Na1 Na1+ 2 d 0.3333 0.6667 0.7810(19) 1. 0 d
Na2 Na1+ 1 a 0. 0. 0. 1. 0 d
O1 O2- 6 g 0.681(2) 0.176(2) 0.030(2) 1. 0 d
O2 O2- 6 g 0.520(2) 0.179(2) 0.731(2) 1. 0 d
O3 O2- 6 g 0.336(2) 0.499(2) 0.558(2) 0.5 0 d
O4 O2- 3 f 0.155(2) 0.155(2) 0.5 1. 0 d
O5 O2- 6 g 0.153(2) 0.004(2) 0.191 1. 0 d

loop_
_atom_type_symbol
_atom_type_oxidation_number
Ba2+ 2.000
Pt4+ 4.000
Cu2+ 2.000
Na1+ 1.000
O2- -2.000
